data_7203028
loop_
_publ_author_name
'Deacon, Glen B.'
'Hein, Stefanie'
'Junk, Peter C.'
'J\"ustel, Thomas'
'Lee, Winnie'
'Turner, David R.'

_publ_section_title
;
 Structural variations in rare earth benzoate complexes : Part II.
 Yttrium and terbium
;
_journal_issue 11
_journal_name_full CrystEngComm
_journal_page_first 1110
_journal_paper_doi 10.1039/b708589c
_journal_volume 9
_journal_year 2007
_chemical_formula_moiety C24H21O6Y1
_chemical_formula_sum 'C24 H21 O6 Y'
_chemical_formula_weight 494.32
_chemical_name_common '[Y(2-MeBA)3]n'
_chemical_name_systematic
;
poly[tri(2-methylbenzoato)yttrium]
;
_space_group_IT_number 19
_symmetry_cell_setting orthorhombic
_symmetry_space_group_name_Hall 'P 2ac 2ab'
_symmetry_space_group_name_H-M 'P 21 21 21'
_atom_sites_solution_hydrogens geom
_atom_sites_solution_primary direct
_atom_sites_solution_secondary difmap
_audit_creation_method SHELXL-97
_cell_angle_alpha 90.00
_cell_angle_beta 90.00
_cell_angle_gamma 90.00
_cell_formula_units_Z 4
_cell_length_a 8.0308(3)
_cell_length_b 13.9735(6)
_cell_length_c 19.0422(8)
_cell_measurement_temperature 123(2)
_cell_volume 2136.88(15)
_computing_cell_refinement 'Bruker SMART (Bruker)'
_computing_data_collection 'Bruker SMART (Bruker)'
_computing_data_reduction 'Bruker SAINT (Bruker)'
_computing_molecular_graphics 'X-Seed (Barbour, 1999)'
_computing_publication_material 'CIFTAB (Sheldrick, 1997)'
_computing_structure_refinement 'SHELXL-97 (Sheldrick, 1997)'
_computing_structure_solution 'SHELXS-97 (Sheldrick, 1990)'
_diffrn_ambient_temperature 123(2)
_diffrn_measured_fraction_theta_full 0.995
_diffrn_measured_fraction_theta_max 0.995
_diffrn_measurement_device_type 'Bruker X8 Apex II CCD'
_diffrn_measurement_method 'phi and omega scans'
_diffrn_radiation_monochromator graphite
_diffrn_radiation_source 'fine-focus sealed tube'
_diffrn_radiation_type MoK\a
_diffrn_radiation_wavelength 0.71073
_diffrn_reflns_av_R_equivalents 0.0318
_diffrn_reflns_av_sigmaI/netI 0.0743
_diffrn_reflns_limit_h_max 10
_diffrn_reflns_limit_h_min -9
_diffrn_reflns_limit_k_max 18
_diffrn_reflns_limit_k_min -9
_diffrn_reflns_limit_l_max 22
_diffrn_reflns_limit_l_min -24
_diffrn_reflns_number 10998
_diffrn_reflns_theta_full 27.48
_diffrn_reflns_theta_max 27.48
_diffrn_reflns_theta_min 2.59
_exptl_absorpt_coefficient_mu 2.767
_exptl_absorpt_correction_T_max 0.8090
_exptl_absorpt_correction_T_min 0.6658
_exptl_absorpt_correction_type multi-scan
_exptl_absorpt_process_details SADABS
_exptl_crystal_colour colourless
_exptl_crystal_density_diffrn 1.537
_exptl_crystal_density_method 'not measured'
_exptl_crystal_description block
_exptl_crystal_F_000 1008
_exptl_crystal_size_max 0.16
_exptl_crystal_size_mid 0.10
_exptl_crystal_size_min 0.08
_refine_diff_density_max 0.400
_refine_diff_density_min -0.393
_refine_diff_density_rms 0.060
_refine_ls_abs_structure_details 'Flack H D (1983), Acta Cryst. A39, 876-881'
_refine_ls_abs_structure_Flack -0.004(4)
_refine_ls_extinction_method none
_refine_ls_goodness_of_fit_ref 0.803
_refine_ls_hydrogen_treatment constr
_refine_ls_matrix_type full
_refine_ls_number_parameters 283
_refine_ls_number_reflns 4742
_refine_ls_number_restraints 0
_refine_ls_restrained_S_all 0.803
_refine_ls_R_factor_all 0.0360
_refine_ls_R_factor_gt 0.0279
_refine_ls_shift/su_max 0.001
_refine_ls_shift/su_mean 0.000
_refine_ls_structure_factor_coef Fsqd
_refine_ls_weighting_details 'calc w=1/[\s^2^(Fo^2^)+(0.0000P)^2^+0.0000P] where P=(Fo^2^+2Fc^2^)/3'
_refine_ls_weighting_scheme calc
_refine_ls_wR_factor_gt 0.0565
_refine_ls_wR_factor_ref 0.0594
_reflns_number_gt 4172
_reflns_number_total 4742
_reflns_threshold_expression >2sigma(I)
_cod_data_source_file b708589c.txt
_cod_data_source_block 3
_cod_depositor_comments
;
The following automatic conversions were performed:
'_exptl_absorpt_correction_type' value 'Multi-scan' changed to
'multi-scan' according to
'/home/saulius/struct/CIF-dictionaries/cif_core.dic' dictionary named
'cif_core.dic' version 2.4.1 from 2010-06-29.

Automatic conversion script
Id: cif_fix_enum 1527 2010-12-29 10:47:43Z saulius 
;
_cod_original_cell_volume 2136.89(15)
_cod_original_sg_symbol_H-M P212121
_cod_original_formula_sum 'C24 H21 O6 Y1'
_cod_database_code 7203028

loop_
_symmetry_equiv_pos_as_xyz
'x, y, z'
'-x+1/2, -y, z+1/2'
'x+1/2, -y+1/2, -z'
'-x, y+1/2, -z+1/2'

loop_
_atom_site_label
_atom_site_type_symbol
_atom_site_fract_x
_atom_site_fract_y
_atom_site_fract_z
_atom_site_U_iso_or_equiv
_atom_site_adp_type
_atom_site_occupancy
_atom_site_symmetry_multiplicity
_atom_site_calc_flag
_atom_site_refinement_flags
_atom_site_disorder_assembly
_atom_site_disorder_group
Y1 Y 0.27247(3) 0.214301(15) -0.006699(12) 0.01302(6) Uani 1 1 d . . .
O1 O 0.1615(2) 0.08926(12) 0.06278(9) 0.0215(4) Uani 1 1 d . . .
C1 C 0.0464(3) 0.13817(18) 0.08912(13) 0.0162(5) Uani 1 1 d . . .
O2 O 0.00730(19) 0.21808(13) 0.05918(8) 0.0160(3) Uani 1 1 d . . .
C2 C -0.0379(3) 0.11032(18) 0.15546(13) 0.0159(5) Uani 1 1 d . . .
O3 O 0.1298(2) 0.16951(12) -0.10388(9) 0.0199(4) Uani 1 1 d . . .
C3 C -0.0292(3) 0.01651(18) 0.18281(14) 0.0189(6) Uani 1 1 d . . .
O4 O -0.1126(2) 0.24368(13) -0.09507(9) 0.0244(4) Uani 1 1 d . . .
C4 C -0.1092(4) -0.00075(19) 0.24665(14) 0.0232(6) Uani 1 1 d . . .
H4 H -0.1058 -0.0633 0.2661 0.028 Uiso 1 1 calc R . .
O5 O 0.2014(2) 0.36927(11) -0.01586(9) 0.0210(4) Uani 1 1 d . . .
C5 C -0.1930(4) 0.0704(2) 0.28236(14) 0.0258(6) Uani 1 1 d . . .
H5 H -0.2462 0.0564 0.3257 0.031 Uiso 1 1 calc R . .
O6 O -0.0495(2) 0.40772(12) 0.02255(10) 0.0226(4) Uani 1 1 d . . .
C6 C -0.1996(4) 0.1627(2) 0.25502(13) 0.0271(6) Uani 1 1 d . . .
H6 H -0.2575 0.2119 0.2793 0.032 Uiso 1 1 calc R . .
C7 C -0.1216(3) 0.1817(2) 0.19249(13) 0.0222(6) Uani 1 1 d . . .
H7 H -0.1247 0.2448 0.1740 0.027 Uiso 1 1 calc R . .
C8 C 0.0561(3) -0.06540(19) 0.14636(15) 0.0248(6) Uani 1 1 d . . .
H8A H 0.0381 -0.1244 0.1731 0.037 Uiso 1 1 calc R . .
H8B H 0.1758 -0.0523 0.1432 0.037 Uiso 1 1 calc R . .
H8C H 0.0101 -0.0728 0.0990 0.037 Uiso 1 1 calc R . .
C9 C -0.0062(3) 0.19783(17) -0.12963(13) 0.0185(6) Uani 1 1 d . . .
C10 C -0.0469(3) 0.1802(2) -0.20573(13) 0.0210(6) Uani 1 1 d . . .
C11 C 0.0187(4) 0.1042(2) -0.24428(16) 0.0254(6) Uani 1 1 d . . .
C12 C -0.0283(4) 0.0973(2) -0.31581(15) 0.0328(7) Uani 1 1 d . . .
H12 H 0.0138 0.0461 -0.3434 0.039 Uiso 1 1 calc R . .
C13 C -0.1327(4) 0.1624(2) -0.34599(16) 0.0363(8) Uani 1 1 d . . .
H13 H -0.1611 0.1560 -0.3942 0.044 Uiso 1 1 calc R . .
C14 C -0.1984(4) 0.2382(2) -0.30741(15) 0.0353(8) Uani 1 1 d . . .
H14 H -0.2709 0.2834 -0.3286 0.042 Uiso 1 1 calc R . .
C15 C -0.1553(4) 0.2457(2) -0.23762(14) 0.0280(7) Uani 1 1 d . . .
H15 H -0.2001 0.2965 -0.2104 0.034 Uiso 1 1 calc R . .
C16 C 0.1306(4) 0.0305(2) -0.21361(16) 0.0358(8) Uani 1 1 d . . .
H16A H 0.2379 0.0597 -0.2017 0.054 Uiso 1 1 calc R . .
H16B H 0.1480 -0.0209 -0.2478 0.054 Uiso 1 1 calc R . .
H16C H 0.0796 0.0041 -0.1711 0.054 Uiso 1 1 calc R . .
C17 C 0.0988(3) 0.42776(16) 0.01008(13) 0.0158(5) Uani 1 1 d . . .
C18 C 0.1599(3) 0.52597(16) 0.02809(12) 0.0138(5) Uani 1 1 d . . .
C19 C 0.0517(3) 0.60238(17) 0.04285(13) 0.0154(5) Uani 1 1 d . . .
C20 C 0.1227(3) 0.69070(17) 0.05986(13) 0.0194(6) Uani 1 1 d . . .
H20 H 0.0515 0.7436 0.0690 0.023 Uiso 1 1 calc R . .
C21 C 0.2927(3) 0.70358(18) 0.06382(13) 0.0230(6) Uani 1 1 d . . .
H21 H 0.3371 0.7643 0.0763 0.028 Uiso 1 1 calc R . .
C22 C 0.3982(3) 0.6280(2) 0.04961(14) 0.0241(6) Uani 1 1 d . . .
H22 H 0.5154 0.6362 0.0526 0.029 Uiso 1 1 calc R . .
C23 C 0.3321(3) 0.54058(18) 0.03108(13) 0.0195(6) Uani 1 1 d . . .
H23 H 0.4050 0.4892 0.0201 0.023 Uiso 1 1 calc R . .
C24 C -0.1350(3) 0.59480(19) 0.04338(14) 0.0221(6) Uani 1 1 d . . .
H24A H -0.1702 0.5540 0.0825 0.033 Uiso 1 1 calc R . .
H24B H -0.1730 0.5668 -0.0010 0.033 Uiso 1 1 calc R . .
H24C H -0.1835 0.6587 0.0490 0.033 Uiso 1 1 calc R . .

loop_
_atom_site_aniso_label
_atom_site_aniso_U_11
_atom_site_aniso_U_22
_atom_site_aniso_U_33
_atom_site_aniso_U_23
_atom_site_aniso_U_13
_atom_site_aniso_U_12
Y1 0.01133(10) 0.01182(9) 0.01590(11) -0.00166(10) 0.00058(10) 0.00002(8)
O1 0.0230(10) 0.0169(9) 0.0245(10) 0.0021(8) 0.0072(8) 0.0028(7)
C1 0.0123(13) 0.0181(13) 0.0180(14) -0.0033(10) -0.0028(11) -0.0059(10)
O2 0.0149(9) 0.0167(8) 0.0165(9) 0.0034(8) -0.0009(7) -0.0013(7)
C2 0.0114(13) 0.0217(13) 0.0147(13) 0.0005(10) -0.0041(10) -0.0002(10)
O3 0.0195(10) 0.0225(10) 0.0175(10) -0.0030(8) -0.0024(8) -0.0004(8)
C3 0.0176(14) 0.0222(14) 0.0169(14) 0.0018(10) -0.0031(11) -0.0030(11)
O4 0.0245(11) 0.0303(11) 0.0183(10) -0.0028(8) 0.0034(9) 0.0057(8)
C4 0.0256(17) 0.0237(14) 0.0204(15) 0.0045(11) -0.0044(12) -0.0053(11)
O5 0.0246(9) 0.0134(8) 0.0250(10) -0.0006(7) 0.0067(9) 0.0021(7)
C5 0.0278(17) 0.0354(16) 0.0142(13) 0.0030(11) 0.0012(12) -0.0049(13)
O6 0.0148(9) 0.0134(9) 0.0396(12) -0.0028(8) -0.0018(8) -0.0013(7)
C6 0.0322(17) 0.0339(16) 0.0151(13) -0.0011(11) -0.0005(13) 0.0096(13)
C7 0.0246(16) 0.0228(14) 0.0193(14) 0.0022(11) -0.0007(12) 0.0050(12)
C8 0.0313(17) 0.0175(14) 0.0258(16) 0.0058(11) 0.0024(13) -0.0008(11)
C9 0.0225(14) 0.0152(14) 0.0176(13) 0.0002(10) 0.0026(11) -0.0072(10)
C10 0.0173(15) 0.0296(15) 0.0162(14) -0.0023(11) 0.0031(12) -0.0079(12)
C11 0.0210(15) 0.0277(15) 0.0277(16) -0.0041(12) 0.0050(13) -0.0062(12)
C12 0.0307(18) 0.050(2) 0.0180(16) -0.0060(13) 0.0049(13) -0.0117(15)
C13 0.0359(19) 0.055(2) 0.0182(16) -0.0043(15) 0.0019(14) -0.0138(16)
C14 0.0348(19) 0.0430(19) 0.0283(16) 0.0108(13) -0.0059(14) -0.0043(14)
C15 0.0308(17) 0.0317(16) 0.0216(15) -0.0012(12) 0.0002(13) -0.0060(12)
C16 0.042(2) 0.0356(18) 0.0303(18) -0.0085(14) 0.0031(15) 0.0023(14)
C17 0.0193(13) 0.0140(11) 0.0142(13) 0.0017(10) -0.0011(12) 0.0001(8)
C18 0.0164(13) 0.0135(12) 0.0114(13) 0.0001(9) -0.0002(10) 0.0001(9)
C19 0.0183(14) 0.0166(13) 0.0113(13) 0.0013(10) 0.0013(11) -0.0012(10)
C20 0.0266(15) 0.0143(13) 0.0174(14) 0.0004(10) -0.0015(12) 0.0026(10)
C21 0.0320(15) 0.0160(13) 0.0210(13) 0.0002(10) -0.0023(12) -0.0062(12)
C22 0.0201(15) 0.0265(15) 0.0255(16) 0.0020(12) -0.0009(12) -0.0079(12)
C23 0.0188(14) 0.0206(14) 0.0190(15) 0.0001(10) 0.0024(11) 0.0021(11)
C24 0.0194(15) 0.0182(14) 0.0285(15) -0.0014(11) 0.0009(13) 0.0037(11)

loop_
_atom_type_symbol
_atom_type_description
_atom_type_scat_dispersion_real
_atom_type_scat_dispersion_imag
_atom_type_scat_source
C C 0.0033 0.0016 'International Tables Vol C Tables 4.2.6.8 and 6.1.1.4'
H H 0.0000 0.0000 'International Tables Vol C Tables 4.2.6.8 and 6.1.1.4'
N N 0.0061 0.0033 'International Tables Vol C Tables 4.2.6.8 and 6.1.1.4'
O O 0.0106 0.0060 'International Tables Vol C Tables 4.2.6.8 and 6.1.1.4'
Y Y -2.7962 3.5667 'International Tables Vol C Tables 4.2.6.8 and 6.1.1.4'

loop_
_geom_angle_atom_site_label_1
_geom_angle_atom_site_label_2
_geom_angle_atom_site_label_3
_geom_angle
_geom_angle_site_symmetry_1
_geom_angle_site_symmetry_3
_geom_angle_publ_flag
O4 Y1 O6 93.06(7) 3 3 ?
O4 Y1 O5 85.33(6) 3 . ?
O6 Y1 O5 152.05(6) 3 . ?
O4 Y1 O3 173.89(6) 3 . ?
O6 Y1 O3 90.14(6) 3 . ?
O5 Y1 O3 94.27(6) . . ?
O4 Y1 O2 86.04(6) 3 3 ?
O6 Y1 O2 74.66(6) 3 3 ?
O5 Y1 O2 77.39(6) . 3 ?
O3 Y1 O2 99.83(6) . 3 ?
O4 Y1 O1 82.20(6) 3 . ?
O6 Y1 O1 75.78(6) 3 . ?
O5 Y1 O1 131.27(6) . . ?
O3 Y1 O1 93.56(6) . . ?
O2 Y1 O1 147.44(6) 3 . ?
O4 Y1 O2 84.82(6) 3 . ?
O6 Y1 O2 129.26(6) 3 . ?
O5 Y1 O2 78.46(6) . . ?
O3 Y1 O2 89.13(6) . . ?
O2 Y1 O2 154.771(16) 3 . ?
O1 Y1 O2 53.66(6) . . ?
O4 Y1 C1 78.50(7) 3 . ?
O6 Y1 C1 102.30(7) 3 . ?
O5 Y1 C1 104.69(7) . . ?
O3 Y1 C1 95.74(7) . . ?
O2 Y1 C1 164.11(6) 3 . ?
O1 Y1 C1 26.62(6) . . ?
O2 Y1 C1 27.65(6) . . ?
O4 Y1 Y1 58.74(5) 3 3 ?
O6 Y1 Y1 64.80(4) 3 3 ?
O5 Y1 Y1 91.08(4) . 3 ?
O3 Y1 Y1 127.36(5) . 3 ?
O2 Y1 Y1 31.38(4) 3 3 ?
O1 Y1 Y1 120.55(5) . 3 ?
O2 Y1 Y1 142.94(4) . 3 ?
C1 Y1 Y1 133.08(5) . 3 ?
C1 O1 Y1 95.67(15) . . ?
O1 C1 O2 118.3(2) . . ?
O1 C1 C2 122.2(2) . . ?
O2 C1 C2 119.4(2) . . ?
O1 C1 Y1 57.72(13) . . ?
O2 C1 Y1 62.58(13) . . ?
C2 C1 Y1 162.65(17) . . ?
C1 O2 Y1 137.30(16) . 3_455 ?
C1 O2 Y1 89.77(14) . . ?
Y1 O2 Y1 119.17(6) 3_455 . ?
C7 C2 C3 120.1(2) . . ?
C7 C2 C1 117.6(2) . . ?
C3 C2 C1 122.3(2) . . ?
C9 O3 Y1 132.01(16) . . ?
C4 C3 C2 117.3(2) . . ?
C4 C3 C8 118.7(2) . . ?
C2 C3 C8 124.0(2) . . ?
C9 O4 Y1 150.94(17) . 3_455 ?
C5 C4 C3 121.9(3) . . ?
C5 C4 H4 119.0 . . ?
C3 C4 H4 119.0 . . ?
C17 O5 Y1 139.49(15) . . ?
C4 C5 C6 120.1(3) . . ?
C4 C5 H5 119.9 . . ?
C6 C5 H5 119.9 . . ?
C17 O6 Y1 138.89(16) . 3_455 ?
C7 C6 C5 119.1(3) . . ?
C7 C6 H6 120.4 . . ?
C5 C6 H6 120.4 . . ?
C6 C7 C2 121.4(3) . . ?
C6 C7 H7 119.3 . . ?
C2 C7 H7 119.3 . . ?
C3 C8 H8A 109.5 . . ?
C3 C8 H8B 109.5 . . ?
H8A C8 H8B 109.5 . . ?
C3 C8 H8C 109.5 . . ?
H8A C8 H8C 109.5 . . ?
H8B C8 H8C 109.5 . . ?
O4 C9 O3 123.1(2) . . ?
O4 C9 C10 116.1(2) . . ?
O3 C9 C10 120.7(2) . . ?
C11 C10 C15 120.2(3) . . ?
C11 C10 C9 123.3(3) . . ?
C15 C10 C9 116.4(2) . . ?
C10 C11 C12 117.3(3) . . ?
C10 C11 C16 123.3(3) . . ?
C12 C11 C16 119.4(3) . . ?
C13 C12 C11 121.5(3) . . ?
C13 C12 H12 119.2 . . ?
C11 C12 H12 119.2 . . ?
C12 C13 C14 121.2(3) . . ?
C12 C13 H13 119.4 . . ?
C14 C13 H13 119.4 . . ?
C15 C14 C13 118.2(3) . . ?
C15 C14 H14 120.9 . . ?
C13 C14 H14 120.9 . . ?
C14 C15 C10 121.6(3) . . ?
C14 C15 H15 119.2 . . ?
C10 C15 H15 119.2 . . ?
C11 C16 H16A 109.5 . . ?
C11 C16 H16B 109.5 . . ?
H16A C16 H16B 109.5 . . ?
C11 C16 H16C 109.5 . . ?
H16A C16 H16C 109.5 . . ?
H16B C16 H16C 109.5 . . ?
O6 C17 O5 123.6(2) . . ?
O6 C17 C18 118.4(2) . . ?
O5 C17 C18 118.0(2) . . ?
C23 C18 C19 119.5(2) . . ?
C23 C18 C17 117.8(2) . . ?
C19 C18 C17 122.7(2) . . ?
C20 C19 C18 117.8(2) . . ?
C20 C19 C24 117.9(2) . . ?
C18 C19 C24 124.4(2) . . ?
C21 C20 C19 122.1(2) . . ?
C21 C20 H20 119.0 . . ?
C19 C20 H20 119.0 . . ?
C20 C21 C22 119.8(2) . . ?
C20 C21 H21 120.1 . . ?
C22 C21 H21 120.1 . . ?
C23 C22 C21 119.5(2) . . ?
C23 C22 H22 120.3 . . ?
C21 C22 H22 120.3 . . ?
C22 C23 C18 121.4(2) . . ?
C22 C23 H23 119.3 . . ?
C18 C23 H23 119.3 . . ?
C19 C24 H24A 109.5 . . ?
C19 C24 H24B 109.5 . . ?
H24A C24 H24B 109.5 . . ?
C19 C24 H24C 109.5 . . ?
H24A C24 H24C 109.5 . . ?
H24B C24 H24C 109.5 . . ?

loop_
_geom_bond_atom_site_label_1
_geom_bond_atom_site_label_2
_geom_bond_distance
_geom_bond_site_symmetry_2
_geom_bond_publ_flag
Y1 O4 2.2253(17) 3 ?
Y1 O6 2.2455(16) 3 ?
Y1 O5 2.2461(16) . ?
Y1 O3 2.2647(17) . ?
Y1 O2 2.3341(16) 3 ?
Y1 O1 2.3661(17) . ?
Y1 O2 2.4721(16) . ?
Y1 C1 2.785(3) . ?
Y1 Y1 4.1453(2) 3 ?
O1 C1 1.254(3) . ?
C1 O2 1.293(3) . ?
C1 C2 1.485(3) . ?
O2 Y1 2.3341(16) 3_455 ?
C2 C7 1.394(4) . ?
C2 C3 1.412(3) . ?
O3 C9 1.261(3) . ?
C3 C4 1.396(4) . ?
C3 C8 1.504(4) . ?
O4 C9 1.255(3) . ?
O4 Y1 2.2253(17) 3_455 ?
C4 C5 1.380(4) . ?
C4 H4 0.9500 . ?
O5 C17 1.261(3) . ?
C5 C6 1.392(4) . ?
C5 H5 0.9500 . ?
O6 C17 1.246(3) . ?
O6 Y1 2.2455(16) 3_455 ?
C6 C7 1.371(4) . ?
C6 H6 0.9500 . ?
C7 H7 0.9500 . ?
C8 H8A 0.9800 . ?
C8 H8B 0.9800 . ?
C8 H8C 0.9800 . ?
C9 C10 1.506(4) . ?
C10 C11 1.394(4) . ?
C10 C15 1.402(4) . ?
C11 C12 1.417(4) . ?
C11 C16 1.487(4) . ?
C12 C13 1.365(5) . ?
C12 H12 0.9500 . ?
C13 C14 1.392(4) . ?
C13 H13 0.9500 . ?
C14 C15 1.377(4) . ?
C14 H14 0.9500 . ?
C15 H15 0.9500 . ?
C16 H16A 0.9800 . ?
C16 H16B 0.9800 . ?
C16 H16C 0.9800 . ?
C17 C18 1.497(3) . ?
C18 C23 1.399(4) . ?
C18 C19 1.405(3) . ?
C19 C20 1.397(3) . ?
C19 C24 1.504(4) . ?
C20 C21 1.379(4) . ?
C20 H20 0.9500 . ?
C21 C22 1.380(4) . ?
C21 H21 0.9500 . ?
C22 C23 1.378(4) . ?
C22 H22 0.9500 . ?
C23 H23 0.9500 . ?
C24 H24A 0.9800 . ?
C24 H24B 0.9800 . ?
C24 H24C 0.9800 . ?
